data_7715751
loop_
_publ_author_name
'Geoghegan, Blaise L.'
'Bilyj, Jessica K.'
'Bernhardt, Paul V.'
'DeBeer, Serena'
'Cutsail, 3rd, George E'

_publ_section_title
;
 X-ray absorption and emission spectroscopy of N<sub>2</sub>S<sub>2</sub>
 Cu(II)/(III) complexes.
;
_journal_issue 18
_journal_name_full 'Dalton transactions (Cambridge, England : 2003)'
_journal_page_first 7828
_journal_page_last 7838
_journal_paper_doi 10.1039/d4dt00085d
_journal_volume 53
_journal_year 2024
_chemical_formula_sum 'C21 H21 Cu N4 S4'
_chemical_formula_weight 521.2
_space_group_IT_number 15
_space_group_name_Hall '-C 2yc'
_space_group_name_H-M_alt 'C 1 2/c 1'
_symmetry_cell_setting monoclinic
_symmetry_Int_Tables_number 15
_symmetry_space_group_name_Hall '-C 2yc'
_symmetry_space_group_name_H-M 'C 1 2/c 1'
_atom_sites_solution_hydrogens geom
_atom_sites_solution_primary dual
_atom_sites_solution_secondary dual
_audit_conform_dict_location ftp://ftp.iucr.org/pub/cif_core.dic
_audit_conform_dict_name cif_core.dic
_audit_conform_dict_version 2.4.5
_audit_creation_date 2022-07-14T17:20:47-00:00
_audit_creation_method 'WinGX routine CIF_UPDATE'
_audit_update_record
;
2022-09-01 deposited with the CCDC.	2024-04-08 downloaded from the CCDC.
;
_cell_angle_alpha 90
_cell_angle_beta 99.058(2)
_cell_angle_gamma 90
_cell_formula_units_Z 4
_cell_length_a 23.8933(4)
_cell_length_b 8.90930(10)
_cell_length_c 10.5529(2)
_cell_measurement_reflns_used 3828
_cell_measurement_temperature 190(2)
_cell_measurement_theta_max 61.43
_cell_measurement_theta_min 5.29
_cell_measurement_wavelength 1.54184
_cell_volume 2218.41(6)
_computing_cell_refinement 'CrysalisPro (Agilent Technologies,     )'
_computing_data_collection 'CrysalisPro (Agilent Technologies,     )'
_computing_data_reduction 'CrysalisPro (Agilent Technologies,     )'
_computing_molecular_graphics 'Ortep for Windows (Farrugia, 2012)'
_computing_publication_material 'WinGX publication routines (Farrugia, 2012)'
_computing_structure_refinement 'SHELXL-2018/1 (Sheldrick, 2018)'
_computing_structure_solution 'SHELXT-2014/5 (Sheldrick, 2015)'
_diffrn_ambient_temperature 190(2)
_diffrn_detector 'CCD plate'
_diffrn_detector_area_resol_mean 8.02
_diffrn_measured_fraction_theta_full 0.997
_diffrn_measured_fraction_theta_max 0.997
_diffrn_measurement_device '\k-geometry diffractometer'
_diffrn_measurement_device_type 'Agilent Technologies Xcalibur, EosS2, Gemini ultra'
_diffrn_measurement_method '\w scans'
_diffrn_orient_matrix_UB_11 0.02505
_diffrn_orient_matrix_UB_12 0.140522
_diffrn_orient_matrix_UB_13 -0.055042
_diffrn_orient_matrix_UB_21 0.005127
_diffrn_orient_matrix_UB_22 -0.086857
_diffrn_orient_matrix_UB_23 -0.123836
_diffrn_orient_matrix_UB_31 -0.060092
_diffrn_orient_matrix_UB_32 0.051292
_diffrn_orient_matrix_UB_33 -0.058878
_diffrn_radiation_monochromator mirror
_diffrn_radiation_probe x-ray
_diffrn_radiation_type CuK\a
_diffrn_radiation_wavelength 1.54184
_diffrn_reflns_av_R_equivalents 0.0279
_diffrn_reflns_av_unetI/netI 0.0246
_diffrn_reflns_Laue_measured_fraction_full 0.997
_diffrn_reflns_Laue_measured_fraction_max 0.997
_diffrn_reflns_limit_h_max 20
_diffrn_reflns_limit_h_min -27
_diffrn_reflns_limit_k_max 10
_diffrn_reflns_limit_k_min -10
_diffrn_reflns_limit_l_max 11
_diffrn_reflns_limit_l_min -12
_diffrn_reflns_number 5249
_diffrn_reflns_point_group_measured_fraction_full 0.997
_diffrn_reflns_point_group_measured_fraction_max 0.997
_diffrn_reflns_reduction_process
;
        Scaled and merged with Sortav
        R.H. Blessing, (1987) Cryst. Rev. 1, 3-58
        R.H. Blessing, (1989) J. Appl. Cryst. 22, 396-397
;
_diffrn_reflns_theta_full 61.567
_diffrn_reflns_theta_max 61.567
_diffrn_reflns_theta_min 3.747
_diffrn_source 'fine-focus sealed X-ray tube'
_diffrn_standards_number 0
_exptl_absorpt_coefficient_mu 5.039
_exptl_absorpt_correction_T_max 1
_exptl_absorpt_correction_T_min 0.418
_exptl_absorpt_correction_type multi-scan
_exptl_absorpt_process_details
;
        CrysAlisPro 1.171.40.84a (Rigaku Oxford Diffraction, 2020)
        Empirical absorption correction using spherical harmonics,
        implemented in SCALE3 ABSPACK scaling algorithm.
;
_exptl_crystal_colour black
_exptl_crystal_density_diffrn 1.561
_exptl_crystal_density_method 'not measured'
_exptl_crystal_description prism
_exptl_crystal_F_000 1072
_exptl_crystal_size_max 0.4
_exptl_crystal_size_mid 0.15
_exptl_crystal_size_min 0.04
_refine_diff_density_max 0.778
_refine_diff_density_min -1.389
_refine_diff_density_rms 0.124
_refine_ls_extinction_method none
_refine_ls_goodness_of_fit_ref 1.107
_refine_ls_hydrogen_treatment constr
_refine_ls_matrix_type full
_refine_ls_number_constraints 0
_refine_ls_number_parameters 138
_refine_ls_number_reflns 1720
_refine_ls_number_restraints 0
_refine_ls_restrained_S_all 1.107
_refine_ls_R_factor_all 0.0619
_refine_ls_R_factor_gt 0.0603
_refine_ls_shift/su_max 0
_refine_ls_shift/su_mean 0
_refine_ls_structure_factor_coef Fsqd
_refine_ls_weighting_details 'w=1/[\s^2^(Fo^2^)+(0.0885P)^2^+9.6077P] where P=(Fo^2^+2Fc^2^)/3'
_refine_ls_weighting_scheme calc
_refine_ls_wR_factor_gt 0.1658
_refine_ls_wR_factor_ref 0.1677
_reflns_Friedel_coverage 0
_reflns_number_gt 1638
_reflns_number_total 1720
_reflns_threshold_expression 'I > 2\s(I)'
_cod_data_source_file d4dt00085d2.cif
_cod_data_source_block 2248jbc7
_cod_depositor_comments 'Adding full bibliography for 7715751--7715752.cif.'
_cod_original_sg_symbol_H-M 'C 2/c'
_cod_database_code 7715751
_shelx_estimated_absorpt_t_min 0.238
_shelx_estimated_absorpt_t_max 0.824
_shelx_shelxl_version_number 2018/1

loop_
_symmetry_equiv_pos_as_xyz
'x, y, z'
'-x, y, -z+1/2'
'x+1/2, y+1/2, z'
'-x+1/2, y+1/2, -z+1/2'
'-x, -y, -z'
'x, -y, z-1/2'
'-x+1/2, -y+1/2, -z'
'x+1/2, -y+1/2, z-1/2'

loop_
_atom_site_label
_atom_site_type_symbol
_atom_site_fract_x
_atom_site_fract_y
_atom_site_fract_z
_atom_site_U_iso_or_equiv
_atom_site_adp_type
_atom_site_occupancy
_atom_site_site_symmetry_order
_atom_site_calc_flag
_atom_site_refinement_flags_posn
_atom_site_refinement_flags_adp
_atom_site_refinement_flags_occupancy
_atom_site_disorder_assembly
_atom_site_disorder_group
C1 C 0.5 0.8582(7) 0.75 0.0519(17) Uani 1 2 d S T P . .
H1 H 0.499999 0.964788 0.749997 0.062 Uiso 1 2 calc R U P . .
C2 C 0.53396(17) 0.7902(5) 0.6691(5) 0.0507(12) Uani 1 1 d . . . . .
C3 C 0.5658(2) 0.8895(5) 0.5895(6) 0.0627(15) Uani 1 1 d . . . . .
H3A H 0.60661 0.880565 0.619863 0.094 Uiso 1 1 calc R U . . .
H3B H 0.554054 0.994015 0.597369 0.094 Uiso 1 1 calc R U . . .
H3C H 0.557546 0.858549 0.499335 0.094 Uiso 1 1 calc R U . . .
C4 C 0.58150(18) 0.4473(6) 0.5824(5) 0.0474(11) Uani 1 1 d . . . . .
C5 C 0.6667(2) 0.5094(6) 0.4349(4) 0.0504(12) Uani 1 1 d . . . . .
H5A H 0.678989 0.481426 0.352715 0.06 Uiso 1 1 calc R U . . .
H5B H 0.642827 0.600342 0.419398 0.06 Uiso 1 1 calc R U . . .
C6 C 0.71803(18) 0.5461(5) 0.5307(4) 0.0381(9) Uani 1 1 d . . . . .
C7 C 0.71681(19) 0.6625(5) 0.6183(4) 0.0419(10) Uani 1 1 d . . . . .
H7 H 0.682848 0.717849 0.618466 0.05 Uiso 1 1 calc R U . . .
C8 C 0.7645(2) 0.6982(5) 0.7051(4) 0.0449(10) Uani 1 1 d . . . . .
H8 H 0.7634 0.778291 0.764026 0.054 Uiso 1 1 calc R U . . .
C9 C 0.8136(2) 0.6178(6) 0.7059(4) 0.0499(11) Uani 1 1 d . . . . .
H9 H 0.846233 0.641451 0.766231 0.06 Uiso 1 1 calc R U . . .
C10 C 0.8155(2) 0.5025(5) 0.6192(5) 0.0493(12) Uani 1 1 d . . . . .
H10 H 0.849542 0.447211 0.619718 0.059 Uiso 1 1 calc R U . . .
C11 C 0.76827(19) 0.4676(5) 0.5322(4) 0.0444(10) Uani 1 1 d . . . . .
H11 H 0.770036 0.388799 0.472343 0.053 Uiso 1 1 calc R U . . .
Cu1 Cu 0.5 0.50093(9) 0.75 0.0408(4) Uani 1 2 d S T P . .
N1 N 0.53915(15) 0.6414(4) 0.6620(4) 0.0492(10) Uani 1 1 d . . . . .
N2 N 0.57673(15) 0.5919(4) 0.5844(4) 0.0480(10) Uani 1 1 d . . . . .
S1 S 0.54721(7) 0.32525(14) 0.67214(19) 0.0795(6) Uani 1 1 d . . . . .
S2 S 0.62404(5) 0.35705(14) 0.48496(13) 0.0539(4) Uani 1 1 d . . . . .

loop_
_atom_site_aniso_label
_atom_site_aniso_U_11
_atom_site_aniso_U_22
_atom_site_aniso_U_33
_atom_site_aniso_U_23
_atom_site_aniso_U_13
_atom_site_aniso_U_12
C1 0.036(3) 0.018(3) 0.100(5) 0 0.004(3) 0
C2 0.032(2) 0.027(2) 0.092(4) 0.005(2) 0.004(2) -0.0008(18)
C3 0.052(3) 0.026(2) 0.113(4) 0.007(3) 0.021(3) -0.004(2)
C4 0.037(2) 0.034(3) 0.067(3) -0.007(2) -0.005(2) -0.0044(19)
C5 0.060(3) 0.053(3) 0.036(2) 0.0002(19) 0.001(2) 0.000(2)
C6 0.051(2) 0.035(2) 0.0291(19) 0.0065(17) 0.0090(17) -0.0043(19)
C7 0.048(2) 0.039(2) 0.040(2) 0.0034(18) 0.0128(18) 0.0031(19)
C8 0.058(3) 0.039(2) 0.038(2) -0.0054(18) 0.0084(19) -0.004(2)
C9 0.053(3) 0.046(3) 0.049(2) -0.002(2) 0.003(2) -0.005(2)
C10 0.047(3) 0.045(3) 0.056(3) 0.000(2) 0.008(2) 0.005(2)
C11 0.057(3) 0.037(2) 0.041(2) -0.0029(19) 0.0119(19) -0.001(2)
Cu1 0.0284(5) 0.0259(5) 0.0641(7) 0 -0.0048(4) 0
N1 0.0346(19) 0.0280(19) 0.083(3) 0.0025(18) 0.0037(18) 0.0031(15)
N2 0.0348(18) 0.031(2) 0.077(3) -0.0003(18) 0.0040(17) 0.0004(15)
S1 0.0928(11) 0.0260(7) 0.1326(15) -0.0069(7) 0.0582(10) -0.0063(6)
S2 0.0543(7) 0.0393(7) 0.0672(8) -0.0148(5) 0.0064(6) -0.0052(5)

loop_
_atom_type_symbol
_atom_type_description
_atom_type_scat_dispersion_real
_atom_type_scat_dispersion_imag
_atom_type_scat_source
C C 0.0181 0.0091 'International Tables Vol C Tables 4.2.6.8 and 6.1.1.4'
H H 0 0 'International Tables Vol C Tables 4.2.6.8 and 6.1.1.4'
Cu Cu -1.9646 0.5888 'International Tables Vol C Tables 4.2.6.8 and 6.1.1.4'
N N 0.0311 0.018 'International Tables Vol C Tables 4.2.6.8 and 6.1.1.4'
S S 0.3331 0.5567 'International Tables Vol C Tables 4.2.6.8 and 6.1.1.4'

loop_
_geom_angle_atom_site_label_1
_geom_angle_atom_site_label_2
_geom_angle_atom_site_label_3
_geom_angle
_geom_angle_site_symmetry_1
_geom_angle_site_symmetry_3
_geom_angle_publ_flag
C2 C1 C2 128.9(6) 2_656 . ?
N1 C2 C1 122.0(5) . . ?
N1 C2 C3 119.5(4) . . ?
C1 C2 C3 118.5(4) . . ?
N2 C4 S1 124.5(4) . . ?
N2 C4 S2 121.8(4) . . ?
S1 C4 S2 113.7(3) . . ?
C6 C5 S2 113.7(3) . . ?
C11 C6 C7 118.4(4) . . ?
C11 C6 C5 120.9(4) . . ?
C7 C6 C5 120.7(4) . . ?
C8 C7 C6 120.6(4) . . ?
C9 C8 C7 119.9(4) . . ?
C8 C9 C10 120.1(5) . . ?
C11 C10 C9 120.1(5) . . ?
C10 C11 C6 120.8(4) . . ?
N1 Cu1 N1 97.1(2) . 2_656 ?
N1 Cu1 S1 87.97(12) . . ?
N1 Cu1 S1 172.76(14) 2_656 . ?
N1 Cu1 S1 172.76(14) . 2_656 ?
N1 Cu1 S1 87.97(12) 2_656 2_656 ?
S1 Cu1 S1 87.43(8) . 2_656 ?
C2 N1 N2 115.2(4) . . ?
C2 N1 Cu1 124.9(3) . . ?
N2 N1 Cu1 119.9(3) . . ?
C4 N2 N1 113.2(4) . . ?
C4 S1 Cu1 94.19(17) . . ?
C4 S2 C5 103.4(2) . . ?

loop_
_geom_bond_atom_site_label_1
_geom_bond_atom_site_label_2
_geom_bond_distance
_geom_bond_site_symmetry_2
_geom_bond_publ_flag
C1 C2 1.404(6) 2_656 ?
C1 C2 1.404(6) . ?
C2 N1 1.335(6) . ?
C2 C3 1.507(7) . ?
C4 N2 1.294(6) . ?
C4 S1 1.730(5) . ?
C4 S2 1.751(5) . ?
C5 C6 1.497(6) . ?
C5 S2 1.825(5) . ?
C6 C11 1.387(6) . ?
C6 C7 1.393(6) . ?
C7 C8 1.383(6) . ?
C8 C9 1.372(7) . ?
C9 C10 1.382(7) . ?
C10 C11 1.373(7) . ?
Cu1 N1 1.891(4) . ?
Cu1 N1 1.891(4) 2_656 ?
Cu1 S1 2.1655(15) . ?
Cu1 S1 2.1655(15) 2_656 ?
N1 N2 1.380(5) . ?
